data_4029526
loop_
_publ_author_name
'Yoneda, Tetsuya'
'Tabata, Hidetsugu'
'Nakagomi, Jun'
'Tasaka, Tomohiko'
'Oshitari, Tetsuta'
'Takahashi, Hideyo'
'Natsugari, Hideaki'

_publ_section_title
;
 N-Benzoyl- and N-Sulfonyl-1,5-benzodiazepines: Comparison of Their
 Atropisomeric and Conformational Properties.
;
_journal_issue 12
_journal_name_full 'The Journal of organic chemistry'
_journal_page_first 5717
_journal_page_last 5727
_journal_paper_doi 10.1021/jo5008509
_journal_volume 79
_journal_year 2014
_chemical_absolute_configuration 'CHOOSE rm ad rmad syn or unk'
_chemical_formula_moiety 'C12 H18 N2 O2 S'
_chemical_formula_sum 'C12 H18 N2 O2 S'
_chemical_formula_weight 254.35
_space_group_IT_number 19
_symmetry_cell_setting orthorhombic
_symmetry_Int_Tables_number 19
_symmetry_space_group_name_Hall 'P 2ac 2ab'
_symmetry_space_group_name_H-M 'P 21 21 21'
_atom_sites_solution_hydrogens geom
_atom_sites_solution_primary direct
_atom_sites_solution_secondary difmap
_cell_angle_alpha 90.0000
_cell_angle_beta 90.0000
_cell_angle_gamma 90.0000
_cell_formula_units_Z 4
_cell_length_a 9.19794(17)
_cell_length_b 10.68037(19)
_cell_length_c 12.7106(3)
_cell_measurement_reflns_used 5347
_cell_measurement_temperature 173
_cell_measurement_theta_max 68.30
_cell_measurement_theta_min 3.48
_cell_volume 1248.66(4)
_computing_cell_refinement 'RAPID AUTO'
_computing_data_collection 'RAPID AUTO (Rigaku, ????)'
_computing_data_reduction 'RAPID AUTO'
_computing_molecular_graphics 'CrystalStructure 4.0'
_computing_publication_material 'CrystalStructure 4.0 (Rigaku, 2010)'
_computing_structure_refinement 'CRYSTALS (Carruthers, et al., 1999)'
_computing_structure_solution 'SIR92 (Altomare, et al., 1994)'
_diffrn_ambient_temperature 173
_diffrn_detector_area_resol_mean 10.000
_diffrn_measured_fraction_theta_full 0.979
_diffrn_measured_fraction_theta_max 0.979
_diffrn_measurement_device_type 'Rigaku R-AXIS RAPID'
_diffrn_measurement_method \w
_diffrn_radiation_type 'Cu K\a'
_diffrn_radiation_wavelength 1.54187
_diffrn_reflns_av_R_equivalents 0.0404
_diffrn_reflns_limit_h_max 11
_diffrn_reflns_limit_h_min -10
_diffrn_reflns_limit_k_max 12
_diffrn_reflns_limit_k_min -12
_diffrn_reflns_limit_l_max 13
_diffrn_reflns_limit_l_min -15
_diffrn_reflns_number 7753
_diffrn_reflns_theta_full 68.12
_diffrn_reflns_theta_max 68.11
_diffrn_standards_number 0
_exptl_absorpt_coefficient_mu 2.247
_exptl_absorpt_correction_T_max 0.894
_exptl_absorpt_correction_T_min 0.724
_exptl_absorpt_correction_type multi-scan
_exptl_absorpt_process_details 'ABSCOR (Rigaku, 1995)'
_exptl_crystal_colour colorless
_exptl_crystal_density_diffrn 1.353
_exptl_crystal_density_method 'not measured'
_exptl_crystal_description block
_exptl_crystal_F_000 544.00
_exptl_crystal_size_max 0.200
_exptl_crystal_size_mid 0.200
_exptl_crystal_size_min 0.050
_refine_diff_density_max 0.836
_refine_diff_density_min -0.826
_refine_ls_abs_structure_details 'Flack, H. D. (1983), Acta Cryst. A39, 876-881.  893 Friedel Pairs'
_refine_ls_abs_structure_Flack 0.00(3)
_refine_ls_extinction_method none
_refine_ls_goodness_of_fit_ref 1.837
_refine_ls_hydrogen_treatment mixed
_refine_ls_number_parameters 200
_refine_ls_number_reflns 2184
_refine_ls_R_factor_gt 0.0434
_refine_ls_shift/su_max 0.010
_refine_ls_structure_factor_coef Fsqd
_refine_ls_weighting_details 'w = 1/\s^2^(Fo^2^)'
_refine_ls_weighting_scheme sigma
_refine_ls_wR_factor_ref 0.0800
_reflns_number_gt 1666
_reflns_number_total 2184
_reflns_threshold_expression F^2^>2.0\s(F^2^)
_cod_data_source_file jo5008509_si_006.cif
_cod_data_source_block 120613
_cod_depositor_comments 'Adding full bibliography for 4029521--4029530.cif.'
_cod_original_cell_volume 1248.65(4)
_cod_database_code 4029526

loop_
_symmetry_equiv_pos_site_id
_symmetry_equiv_pos_as_xyz
1 +X,+Y,+Z
2 1/2+X,1/2-Y,-Z
3 -X,1/2+Y,1/2-Z
4 1/2-X,-Y,1/2+Z

loop_
_atom_site_label
_atom_site_type_symbol
_atom_site_fract_x
_atom_site_fract_y
_atom_site_fract_z
_atom_site_U_iso_or_equiv
_atom_site_adp_type
_atom_site_occupancy
_atom_site_symmetry_multiplicity
_atom_site_calc_flag
_atom_site_refinement_flags
S1 S 0.60129(12) 0.81470(9) -0.06987(8) 0.0312(3) Uani 1.0 4 d .
O1 O 0.4591(3) 0.8119(3) -0.11759(17) 0.0356(8) Uani 1.0 4 d .
O2 O 0.7287(3) 0.8061(3) -0.13575(17) 0.0393(9) Uani 1.0 4 d .
N1 N 0.5369(4) 0.8931(3) 0.2038(3) 0.0269(10) Uani 1.0 4 d .
N2 N 0.6158(4) 0.9463(3) -0.0051(2) 0.0217(9) Uani 1.0 4 d .
C1 C 0.6902(5) 0.9253(4) 0.2221(4) 0.0333(14) Uani 1.0 4 d .
C2 C 0.7568(6) 1.0222(4) 0.1489(4) 0.0310(13) Uani 1.0 4 d .
C3 C 0.7612(5) 0.9814(4) 0.0354(3) 0.0317(13) Uani 1.0 4 d .
C4 C 0.4888(4) 1.0043(4) 0.0401(3) 0.0232(12) Uani 1.0 4 d .
C5 C 0.4069(5) 1.0874(3) -0.0201(3) 0.0252(11) Uani 1.0 4 d .
C6 C 0.2816(5) 1.1385(4) 0.0227(4) 0.0290(13) Uani 1.0 4 d .
C7 C 0.2382(5) 1.1062(4) 0.1231(4) 0.0345(14) Uani 1.0 4 d .
C8 C 0.3226(4) 1.0282(4) 0.1852(3) 0.0291(12) Uani 1.0 4 d .
C9 C 0.4492(5) 0.9757(3) 0.1440(3) 0.0231(11) Uani 1.0 4 d .
C10 C 0.4714(4) 0.8391(4) 0.2976(3) 0.0393(14) Uani 1.0 4 d .
C11 C 0.4566(4) 1.1221(4) -0.1298(3) 0.0350(13) Uani 1.0 4 d .
C12 C 0.6118(6) 0.6904(4) 0.0215(4) 0.0350(13) Uani 1.0 4 d .
H1 H 0.699(4) 0.958(3) 0.291(3) 0.039(13) Uiso 1.0 4 d .
H2 H 0.752(5) 0.841(4) 0.220(3) 0.064(14) Uiso 1.0 4 d .
H3 H 0.705(4) 1.104(3) 0.162(3) 0.025(10) Uiso 1.0 4 d .
H4 H 0.865(4) 1.040(3) 0.169(3) 0.040(12) Uiso 1.0 4 d .
H5 H 0.7967 1.0487 -0.0089 0.0378 Uiso 1.0 4 calc R
H6 H 0.8242 0.9091 0.0279 0.0380 Uiso 1.0 4 calc R
H7 H 0.231(4) 1.198(3) -0.015(3) 0.035(11) Uiso 1.0 4 d .
H8 H 0.154(4) 1.143(3) 0.153(3) 0.038(13) Uiso 1.0 4 d .
H9 H 0.2953 1.0103 0.2540 0.0348 Uiso 1.0 4 calc R
H10 H 0.5369 0.7821 0.3316 0.0472 Uiso 1.0 4 calc R
H11 H 0.4459 0.9050 0.3455 0.0472 Uiso 1.0 4 calc R
H12 H 0.3851 0.7952 0.2766 0.0473 Uiso 1.0 4 calc R
H13 H 0.5584 1.1418 -0.1299 0.0421 Uiso 1.0 4 calc R
H14 H 0.4024 1.1936 -0.1535 0.0421 Uiso 1.0 4 calc R
H15 H 0.4390 1.0528 -0.1761 0.0421 Uiso 1.0 4 calc R
H16 H 0.606(4) 0.610(3) -0.022(3) 0.027(9) Uiso 1.0 4 d .
H17 H 0.540(4) 0.703(3) 0.071(3) 0.021(11) Uiso 1.0 4 d .
H18 H 0.708(4) 0.689(3) 0.059(3) 0.031(11) Uiso 1.0 4 d .

loop_
_atom_site_aniso_label
_atom_site_aniso_U_11
_atom_site_aniso_U_22
_atom_site_aniso_U_33
_atom_site_aniso_U_12
_atom_site_aniso_U_13
_atom_site_aniso_U_23
S1 0.0336(7) 0.0300(5) 0.0300(6) -0.0008(6) 0.0019(7) -0.0043(5)
O1 0.0310(18) 0.0382(14) 0.0376(18) -0.0016(15) -0.0113(13) -0.0065(14)
O2 0.0386(19) 0.0455(16) 0.0337(17) 0.0020(15) 0.0160(15) -0.0065(15)
N1 0.028(3) 0.0287(16) 0.0242(19) 0.0010(17) -0.0001(17) 0.0048(15)
N2 0.0153(19) 0.0278(16) 0.0220(17) 0.0021(16) 0.0008(16) -0.0013(13)
C1 0.031(3) 0.036(3) 0.032(3) -0.003(3) -0.006(3) 0.005(2)
C2 0.030(3) 0.029(3) 0.034(3) -0.006(3) 0.001(3) -0.010(2)
C3 0.026(3) 0.038(3) 0.031(3) -0.003(2) 0.001(3) 0.0012(19)
C4 0.014(3) 0.028(2) 0.028(3) 0.0001(17) 0.0001(19) -0.0001(16)
C5 0.029(3) 0.0246(18) 0.022(2) -0.006(2) 0.002(3) -0.0007(16)
C6 0.031(3) 0.022(2) 0.034(3) 0.006(2) -0.007(3) -0.0023(19)
C7 0.025(3) 0.033(3) 0.046(3) 0.004(3) 0.003(3) -0.007(3)
C8 0.034(3) 0.030(2) 0.024(3) 0.002(2) 0.004(2) -0.0036(18)
C9 0.026(3) 0.0174(17) 0.026(3) -0.0060(18) -0.001(2) -0.0043(17)
C10 0.040(3) 0.042(3) 0.036(3) -0.004(3) -0.002(3) 0.016(3)
C11 0.032(3) 0.033(3) 0.039(3) -0.000(2) -0.001(3) 0.0088(19)
C12 0.039(4) 0.030(3) 0.036(3) 0.004(3) 0.003(3) -0.007(2)

loop_
_atom_type_symbol
_atom_type_description
_atom_type_scat_dispersion_real
_atom_type_scat_dispersion_imag
_atom_type_scat_source
C C 0.0181 0.0091
;
International Tables for Crystallography
(1992, Vol. C, Tables 4.2.6.8 and 6.1.1.4)
;
H H 0.0000 0.0000
;
International Tables for Crystallography
(1992, Vol. C, Table 6.1.1.4)
;
O O 0.0492 0.0322
;
International Tables for Crystallography
(1992, Vol. C, Tables 4.2.6.8 and 6.1.1.4)
;
N N 0.0311 0.0180
;
International Tables for Crystallography
(1992, Vol. C, Tables 4.2.6.8 and 6.1.1.4)
;
S S 0.3331 0.5567
;
International Tables for Crystallography
(1992, Vol. C, Tables 4.2.6.8 and 6.1.1.4)
;

loop_
_geom_angle_atom_site_label_1
_geom_angle_atom_site_label_2
_geom_angle_atom_site_label_3
_geom_angle
_geom_angle_publ_flag
O1 S1 O2 119.41(15) yes
O1 S1 N2 107.68(16) yes
O1 S1 C12 108.1(2) yes
O2 S1 N2 106.33(16) yes
O2 S1 C12 106.8(2) yes
N2 S1 C12 108.08(18) yes
C1 N1 C9 119.1(3) yes
C1 N1 C10 111.1(3) yes
C9 N1 C10 116.8(3) yes
S1 N2 C3 117.8(3) yes
S1 N2 C4 120.3(3) yes
C3 N2 C4 118.9(3) yes
N1 C1 C2 116.7(4) yes
C1 C2 C3 113.6(4) yes
N2 C3 C2 112.4(4) yes
N2 C4 C5 119.5(3) yes
N2 C4 C9 119.5(3) yes
C5 C4 C9 121.0(4) yes
C4 C5 C6 119.0(4) yes
C4 C5 C11 119.9(4) yes
C6 C5 C11 121.1(4) yes
C5 C6 C7 120.3(4) yes
C6 C7 C8 120.9(4) yes
C7 C8 C9 119.8(4) yes
N1 C9 C4 119.5(4) yes
N1 C9 C8 121.7(4) yes
C4 C9 C8 118.8(4) yes
N1 C1 H1 108(2) no
N1 C1 H2 108(2) no
C2 C1 H1 106(2) no
C2 C1 H2 110(2) no
H1 C1 H2 107(3) no
C1 C2 H3 107.5(18) no
C1 C2 H4 111.3(17) no
C3 C2 H3 114.8(18) no
C3 C2 H4 104.9(17) no
H3 C2 H4 104(3) no
N2 C3 H5 106.871 no
N2 C3 H6 107.643 no
C2 C3 H5 110.529 no
C2 C3 H6 109.871 no
H5 C3 H6 109.421 no
C5 C6 H7 119(2) no
C7 C6 H7 120(2) no
C6 C7 H8 120(2) no
C8 C7 H8 119(2) no
C7 C8 H9 120.505 no
C9 C8 H9 119.732 no
N1 C10 H10 111.178 no
N1 C10 H11 109.316 no
N1 C10 H12 107.988 no
H10 C10 H11 109.441 no
H10 C10 H12 109.446 no
H11 C10 H12 109.442 no
C5 C11 H13 110.436 no
C5 C11 H14 109.106 no
C5 C11 H15 108.956 no
H13 C11 H14 109.442 no
H13 C11 H15 109.441 no
H14 C11 H15 109.443 no
S1 C12 H16 105.8(16) no
S1 C12 H17 108(2) no
S1 C12 H18 111.7(19) no
H16 C12 H17 117(3) no
H16 C12 H18 107(3) no
H17 C12 H18 108(3) no

loop_
_geom_bond_atom_site_label_1
_geom_bond_atom_site_label_2
_geom_bond_distance
_geom_bond_publ_flag
S1 O1 1.442(3) yes
S1 O2 1.443(3) yes
S1 N2 1.634(3) yes
S1 C12 1.766(5) yes
N1 C1 1.470(6) yes
N1 C9 1.416(5) yes
N1 C10 1.455(5) yes
N2 C3 1.482(5) yes
N2 C4 1.442(5) yes
C1 C2 1.520(6) yes
C2 C3 1.508(6) yes
C4 C5 1.393(5) yes
C4 C9 1.404(6) yes
C5 C6 1.387(6) yes
C5 C11 1.514(5) yes
C6 C7 1.380(7) yes
C7 C8 1.386(6) yes
C8 C9 1.394(6) yes
C1 H1 0.95(4) no
C1 H2 1.07(4) no
C2 H3 1.01(3) no
C2 H4 1.04(4) no
C3 H5 0.970 no
C3 H6 0.970 no
C6 H7 0.93(3) no
C7 H8 0.94(4) no
C8 H9 0.930 no
C10 H10 0.960 no
C10 H11 0.960 no
C10 H12 0.960 no
C11 H13 0.960 no
C11 H14 0.960 no
C11 H15 0.960 no
C12 H16 1.02(3) no
C12 H17 0.92(4) no
C12 H18 1.00(4) no

loop_
_geom_contact_atom_site_label_1
_geom_contact_atom_site_label_2
_geom_contact_distance
_geom_contact_publ_flag
_geom_contact_site_symmetry_2
S1 C5 3.475(4) no .
S1 C9 3.508(4) no .
O1 C4 2.884(5) no .
O1 C5 3.229(4) no .
O1 C11 3.317(5) no .
O2 C3 2.886(5) no .
N1 N2 2.810(4) no .
N1 C3 3.119(5) no .
N1 C12 3.245(5) no .
N2 C1 2.977(6) no .
N2 C11 2.861(5) no .
C1 C4 3.081(6) no .
C1 C8 3.586(6) no .
C2 C4 2.833(6) no .
C2 C9 2.873(7) no .
C3 C5 3.521(6) no .
C3 C9 3.186(6) no .
C3 C12 3.403(6) no .
C4 C7 2.759(6) no .
C4 C12 3.546(6) no .
C5 C8 2.794(6) no .
C6 C9 2.788(6) no .
C8 C10 2.827(5) no .
O1 C12 3.421(6) no 2_465
O2 C1 3.472(5) no 4_674
O2 C2 3.298(5) no 4_674
O2 C10 3.409(5) no 2_565
C1 O2 3.472(5) no 4_675
C2 O2 3.298(5) no 4_675
C10 O2 3.409(5) no 2_465
C12 O1 3.421(6) no 2_565
S1 H5 3.1748 no .
S1 H6 2.6006 no .
S1 H13 3.5973 no .
S1 H15 3.2431 no .
O1 H15 2.6843 no .
O1 H16 2.82(3) no .
O1 H17 2.77(3) no .
O1 H18 3.46(4) no .
O2 H5 3.1156 no .
O2 H6 2.5114 no .
O2 H16 2.78(3) no .
O2 H17 3.34(3) no .
O2 H18 2.78(3) no .
N1 H3 2.79(3) no .
N1 H4 3.43(4) no .
N1 H6 3.4655 no .
N1 H9 2.6292 no .
N1 H17 2.64(3) no .
N1 H18 3.26(4) no .
N2 H2 3.32(4) no .
N2 H3 2.83(3) no .
N2 H4 3.33(4) no .
N2 H13 2.6747 no .
N2 H15 2.9432 no .
N2 H16 3.60(3) no .
N2 H17 2.86(3) no .
N2 H18 2.99(4) no .
C1 H5 3.3649 no .
C1 H6 2.7646 no .
C1 H10 2.5036 no .
C1 H11 2.7490 no .
C1 H12 3.2073 no .
C1 H17 3.35(3) no .
C1 H18 3.27(4) no .
C3 H1 3.31(4) no .
C3 H2 2.79(4) no .
C3 H13 3.2901 no .
C3 H18 3.18(4) no .
C4 H3 2.74(3) no .
C4 H5 2.9387 no .
C4 H6 3.2519 no .
C4 H7 3.23(4) no .
C4 H9 3.2498 no .
C4 H13 2.6898 no .
C4 H14 3.2826 no .
C4 H15 2.8342 no .
C4 H17 3.28(3) no .
C5 H3 3.59(3) no .
C5 H8 3.25(4) no .
C6 H9 3.2450 no .
C6 H13 3.2014 no .
C6 H14 2.5689 no .
C6 H15 3.0531 no .
C8 H7 3.24(3) no .
C8 H11 2.6776 no .
C8 H12 2.8061 no .
C9 H1 2.97(4) no .
C9 H2 3.28(4) no .
C9 H3 2.73(3) no .
C9 H8 3.25(4) no .
C9 H10 3.2579 no .
C9 H11 2.6701 no .
C9 H12 2.6277 no .
C9 H17 3.17(3) no .
C10 H1 2.45(4) no .
C10 H2 2.76(4) no .
C10 H9 2.5044 no .
C10 H17 3.29(3) no .
C11 H5 3.5725 no .
C11 H7 2.67(4) no .
C12 H2 3.26(4) no .
C12 H6 3.0458 no .
H1 H3 2.26(5) no .
H1 H4 2.35(5) no .
H1 H6 3.5755 no .
H1 H10 2.4578 no .
H1 H11 2.4957 no .
H1 H12 3.3782 no .
H2 H3 2.94(5) no .
H2 H4 2.46(5) no .
H2 H6 2.6354 no .
H2 H10 2.5117 no .
H2 H11 3.3063 no .
H2 H12 3.4821 no .
H2 H17 3.09(5) no .
H2 H18 2.65(5) no .
H3 H5 2.4021 no .
H3 H6 2.9047 no .
H4 H5 2.3427 no .
H4 H6 2.3008 no .
H5 H13 2.8557 no .
H6 H17 3.4613 no .
H6 H18 2.6127 no .
H7 H8 2.32(5) no .
H7 H13 3.4032 no .
H7 H14 2.3638 no .
H7 H15 3.2057 no .
H8 H9 2.3145 no .
H9 H10 3.4428 no .
H9 H11 2.1298 no .
H9 H12 2.4583 no .
H10 H17 3.4193 no .
H12 H17 3.1378 no .
S1 H1 3.52(4) no 4_674
S1 H6 3.5345 no 2_465
O1 H2 2.83(4) no 2_465
O1 H4 3.54(4) no 4_674
O1 H6 2.9001 no 2_465
O1 H8 3.14(4) no 4_574
O1 H9 3.4275 no 4_574
O1 H14 3.4185 no 3_644
O1 H18 2.43(4) no 2_465
O2 H1 2.76(4) no 4_674
O2 H3 2.81(3) no 4_674
O2 H4 3.10(3) no 4_674
O2 H12 2.5387 no 2_565
O2 H14 3.1738 no 3_644
O2 H17 2.98(4) no 2_565
N2 H1 3.26(4) no 4_674
C1 H5 3.4318 no 4_675
C1 H13 3.0655 no 4_675
C2 H7 3.44(3) no 2_575
C2 H12 3.3324 no 3_655
C2 H14 3.3187 no 2_575
C3 H1 3.19(4) no 4_674
C3 H7 3.44(3) no 2_575
C3 H16 3.32(3) no 2_565
C3 H17 3.50(3) no 2_565
C4 H10 3.3929 no 3_655
C4 H18 3.54(4) no 2_465
C5 H9 3.5770 no 4_574
C5 H10 3.2136 no 3_655
C5 H16 3.52(3) no 2_465
C5 H18 3.51(4) no 2_465
C6 H5 3.3484 no 2_475
C6 H10 2.9268 no 3_655
C6 H11 3.1096 no 4_574
C6 H12 3.5555 no 4_574
C6 H13 3.4021 no 2_475
C6 H16 3.11(3) no 2_465
C7 H2 3.20(4) no 3_655
C7 H4 3.55(4) no 1_455
C7 H10 2.8529 no 3_655
C7 H13 3.1596 no 2_475
C7 H15 3.4716 no 4_575
C7 H16 2.91(3) no 2_465
C8 H10 3.0111 no 3_655
C8 H15 3.1058 no 4_575
C8 H16 3.23(3) no 2_465
C9 H10 3.2889 no 3_655
C10 H3 3.03(3) no 3_645
C10 H5 3.4682 no 4_675
C10 H7 3.05(3) no 4_575
C10 H14 3.5113 no 4_575
C11 H1 3.43(4) no 4_674
C11 H2 3.32(4) no 4_674
C11 H4 3.50(4) no 4_674
C11 H8 3.11(3) no 2_575
C11 H9 3.0903 no 4_574
C11 H12 3.4750 no 4_574
C12 H6 2.9190 no 2_465
C12 H9 3.5460 no 3_645
C12 H11 3.5254 no 3_645
H1 S1 3.52(4) no 4_675
H1 O2 2.76(4) no 4_675
H1 N2 3.26(4) no 4_675
H1 C3 3.19(4) no 4_675
H1 C11 3.43(4) no 4_675
H1 H5 2.5446 no 4_675
H1 H6 3.3342 no 4_675
H1 H13 2.6702 no 4_675
H1 H15 3.3571 no 4_675
H2 O1 2.83(4) no 2_565
H2 C7 3.20(4) no 3_645
H2 C11 3.32(4) no 4_675
H2 H8 2.79(5) no 3_645
H2 H9 3.5695 no 3_645
H2 H13 2.5925 no 4_675
H2 H14 3.5826 no 4_675
H2 H15 3.3362 no 4_675
H3 O2 2.81(3) no 4_675
H3 C10 3.03(3) no 3_655
H3 H7 2.82(5) no 2_575
H3 H10 2.9285 no 3_655
H3 H11 3.5026 no 3_655
H3 H12 2.3378 no 3_655
H3 H14 2.8223 no 2_575
H4 O1 3.54(4) no 4_675
H4 O2 3.10(3) no 4_675
H4 C7 3.55(4) no 1_655
H4 C11 3.50(4) no 4_675
H4 H8 2.89(5) no 1_655
H4 H13 3.2924 no 4_675
H4 H14 2.8719 no 2_575
H4 H15 2.8536 no 4_675
H4 H16 3.31(5) no 2_565
H5 C1 3.4318 no 4_674
H5 C6 3.3484 no 2_575
H5 C10 3.4682 no 4_674
H5 H1 2.5446 no 4_674
H5 H7 2.7844 no 2_575
H5 H10 3.1169 no 4_674
H5 H11 3.0443 no 4_674
H5 H14 3.5753 no 2_575
H5 H16 3.3338 no 2_565
H5 H17 3.5843 no 2_565
H6 S1 3.5345 no 2_565
H6 O1 2.9001 no 2_565
H6 C12 2.9190 no 2_565
H6 H1 3.3342 no 4_674
H6 H16 2.6003 no 2_565
H6 H17 2.6376 no 2_565
H7 C2 3.44(3) no 2_475
H7 C3 3.44(3) no 2_475
H7 C10 3.05(3) no 4_574
H7 H3 2.82(5) no 2_475
H7 H5 2.7844 no 2_475
H7 H10 3.2885 no 3_655
H7 H10 3.1446 no 4_574
H7 H11 2.6445 no 4_574
H7 H12 2.8531 no 4_574
H7 H13 2.9696 no 2_475
H7 H16 3.52(5) no 2_465
H8 O1 3.14(4) no 4_575
H8 C11 3.11(3) no 2_475
H8 H2 2.79(5) no 3_655
H8 H4 2.89(5) no 1_455
H8 H10 3.2105 no 3_655
H8 H13 2.4772 no 2_475
H8 H14 2.9004 no 2_475
H8 H15 3.1394 no 4_575
H8 H16 3.20(5) no 2_465
H9 O1 3.4275 no 4_575
H9 C5 3.5770 no 4_575
H9 C11 3.0903 no 4_575
H9 C12 3.5460 no 3_655
H9 H2 3.5695 no 3_655
H9 H10 3.4629 no 3_655
H9 H14 3.0704 no 4_575
H9 H15 2.4261 no 4_575
H9 H17 3.3829 no 3_655
H9 H18 3.0524 no 3_655
H10 C4 3.3929 no 3_645
H10 C5 3.2136 no 3_645
H10 C6 2.9268 no 3_645
H10 C7 2.8529 no 3_645
H10 C8 3.0111 no 3_645
H10 C9 3.2889 no 3_645
H10 H3 2.9285 no 3_645
H10 H5 3.1169 no 4_675
H10 H7 3.2885 no 3_645
H10 H7 3.1446 no 4_575
H10 H8 3.2105 no 3_645
H10 H9 3.4629 no 3_645
H11 C6 3.1096 no 4_575
H11 C12 3.5254 no 3_655
H11 H3 3.5026 no 3_645
H11 H5 3.0443 no 4_675
H11 H7 2.6445 no 4_575
H11 H14 3.3722 no 4_575
H11 H15 3.5794 no 4_575
H11 H16 3.1706 no 3_655
H11 H17 3.3519 no 3_655
H11 H18 3.5608 no 3_655
H12 O2 2.5387 no 2_465
H12 C2 3.3324 no 3_645
H12 C6 3.5555 no 4_575
H12 C11 3.4750 no 4_575
H12 H3 2.3378 no 3_645
H12 H7 2.8531 no 4_575
H12 H14 2.7922 no 4_575
H12 H15 3.4476 no 4_575
H13 C1 3.0655 no 4_674
H13 C6 3.4021 no 2_575
H13 C7 3.1596 no 2_575
H13 H1 2.6702 no 4_674
H13 H2 2.5925 no 4_674
H13 H4 3.2924 no 4_674
H13 H7 2.9696 no 2_575
H13 H8 2.4772 no 2_575
H14 O1 3.4185 no 3_654
H14 O2 3.1738 no 3_654
H14 C2 3.3187 no 2_475
H14 C10 3.5113 no 4_574
H14 H2 3.5826 no 4_674
H14 H3 2.8223 no 2_475
H14 H4 2.8719 no 2_475
H14 H5 3.5753 no 2_475
H14 H8 2.9004 no 2_575
H14 H9 3.0704 no 4_574
H14 H11 3.3722 no 4_574
H14 H12 2.7922 no 4_574
H15 C7 3.4716 no 4_574
H15 C8 3.1058 no 4_574
H15 H1 3.3571 no 4_674
H15 H2 3.3362 no 4_674
H15 H4 2.8536 no 4_674
H15 H8 3.1394 no 4_574
H15 H9 2.4261 no 4_574
H15 H11 3.5794 no 4_574
H15 H12 3.4476 no 4_574
H16 C3 3.32(3) no 2_465
H16 C5 3.52(3) no 2_565
H16 C6 3.11(3) no 2_565
H16 C7 2.91(3) no 2_565
H16 C8 3.23(3) no 2_565
H16 H4 3.31(5) no 2_465
H16 H5 3.3338 no 2_465
H16 H6 2.6003 no 2_465
H16 H7 3.52(5) no 2_565
H16 H8 3.20(5) no 2_565
H16 H11 3.1706 no 3_645
H17 O2 2.98(4) no 2_465
H17 C3 3.50(3) no 2_465
H17 H5 3.5843 no 2_465
H17 H6 2.6376 no 2_465
H17 H9 3.3829 no 3_645
H17 H11 3.3519 no 3_645
H18 O1 2.43(4) no 2_565
H18 C4 3.54(4) no 2_565
H18 C5 3.51(4) no 2_565
H18 H9 3.0524 no 3_645
H18 H11 3.5608 no 3_645

loop_
_geom_torsion_atom_site_label_1
_geom_torsion_atom_site_label_2
_geom_torsion_atom_site_label_3
_geom_torsion_atom_site_label_4
_geom_torsion
_geom_torsion_publ_flag
O1 S1 N2 C3 -169.46(17) no
O1 S1 N2 C4 30.2(3) no
O2 S1 N2 C3 -40.4(3) no
O2 S1 N2 C4 159.23(18) no
C12 S1 N2 C3 74.0(3) no
C12 S1 N2 C4 -86.4(3) no
C1 N1 C9 C4 59.1(5) no
C1 N1 C9 C8 -121.9(4) no
C9 N1 C1 C2 -18.6(5) no
C10 N1 C1 C2 -158.6(3) no
C10 N1 C9 C4 -163.0(3) no
C10 N1 C9 C8 16.0(5) no
S1 N2 C3 C2 -132.3(3) no
S1 N2 C4 C5 -88.3(3) no
S1 N2 C4 C9 91.3(4) no
C3 N2 C4 C5 111.5(4) no
C3 N2 C4 C9 -68.8(4) no
C4 N2 C3 C2 28.4(4) no
N1 C1 C2 C3 -62.9(5) no
C1 C2 C3 N2 55.8(5) no
N2 C4 C5 C6 177.2(3) no
N2 C4 C5 C11 -3.7(5) no
N2 C4 C9 N1 1.9(5) no
N2 C4 C9 C8 -177.2(3) no
C5 C4 C9 N1 -178.5(3) no
C5 C4 C9 C8 2.5(5) no
C9 C4 C5 C6 -2.4(5) no
C9 C4 C5 C11 176.6(3) no
C4 C5 C6 C7 -0.7(6) no
C11 C5 C6 C7 -179.7(3) no
C5 C6 C7 C8 3.7(6) no
C6 C7 C8 C9 -3.6(6) no
C7 C8 C9 N1 -178.5(3) no
C7 C8 C9 C4 0.5(5) no
